data_7004590
loop_
_publ_author_name
'Galardon, Erwan'
'Selkti, Mohamed'
'Roussel, Pascal'
'Tomas, Alain'
'Artaud, Isabelle'

_publ_section_title
;
 Synthesis and characterization of mononuclear hydroxamato and
 hydroximato complexes of iron(iii) based on the
 tris-(2-pyridylmethyl)amine ligand
;
_journal_issue 45
_journal_name_full 'Dalton Transactions'
_journal_page_first 6415
_journal_page_last 6420
_journal_paper_doi 10.1039/b808967a
_journal_year 2008
_chemical_formula_sum 'C49 H43 B Fe N5 O2.5'
_chemical_formula_weight 808.6
_chemical_name_systematic ?
_space_group_IT_number 14
_symmetry_cell_setting monoclinic
_symmetry_space_group_name_Hall '-P 2yn'
_symmetry_space_group_name_H-M 'P 1 21/n 1'
_atom_sites_solution_hydrogens geom
_atom_sites_solution_primary direct
_atom_sites_solution_secondary difmap
_audit_creation_method 'WinGX routine CIF_UPDATE'
_cell_angle_alpha 90.00
_cell_angle_beta 98.54(4)
_cell_angle_gamma 90.00
_cell_formula_units_Z 4
_cell_length_a 13.052(2)
_cell_length_b 11.580(2)
_cell_length_c 27.714(4)
_cell_measurement_reflns_used 69025
_cell_measurement_temperature 293(2)
_cell_measurement_theta_max 20.84
_cell_measurement_theta_min 1.91
_cell_volume 4142.3(12)
_computing_molecular_graphics 'Ortep (C.K.Johnson, 1976)'
_computing_structure_refinement 'SHELXL-97 (Sheldrick, 1997)'
_computing_structure_solution 'SHELXS-97 (Sheldrick, 1990)'
_diffrn_ambient_temperature 293(2)
_diffrn_measured_fraction_theta_full 0.997
_diffrn_measured_fraction_theta_max 0.997
_diffrn_measurement_device_type 'Stoe IPDS'
_diffrn_measurement_method \f
_diffrn_radiation_monochromator graphite
_diffrn_radiation_source 'fine-focus sealed tube'
_diffrn_radiation_type MoK\a
_diffrn_radiation_wavelength 0.71073
_diffrn_reflns_av_R_equivalents 0.1332
_diffrn_reflns_av_sigmaI/netI 0.0613
_diffrn_reflns_limit_h_max 13
_diffrn_reflns_limit_h_min -13
_diffrn_reflns_limit_k_max 11
_diffrn_reflns_limit_k_min -11
_diffrn_reflns_limit_l_max 27
_diffrn_reflns_limit_l_min -27
_diffrn_reflns_number 69025
_diffrn_reflns_theta_full 20.84
_diffrn_reflns_theta_max 20.84
_diffrn_reflns_theta_min 1.91
_exptl_absorpt_coefficient_mu 0.412
_exptl_absorpt_correction_type none
_exptl_crystal_colour colourless
_exptl_crystal_density_diffrn 1.297
_exptl_crystal_density_method 'not measured'
_exptl_crystal_description parallepiped
_exptl_crystal_F_000 1692
_exptl_crystal_size_max 0.095
_exptl_crystal_size_mid 0.085
_exptl_crystal_size_min 0.08
_refine_diff_density_max 0.359
_refine_diff_density_min -0.476
_refine_diff_density_rms 0.067
_refine_ls_extinction_method none
_refine_ls_goodness_of_fit_ref 1.142
_refine_ls_hydrogen_treatment constr
_refine_ls_matrix_type full
_refine_ls_number_parameters 527
_refine_ls_number_reflns 4346
_refine_ls_number_restraints 0
_refine_ls_restrained_S_all 1.142
_refine_ls_R_factor_all 0.1161
_refine_ls_R_factor_gt 0.0823
_refine_ls_shift/su_max 0.007
_refine_ls_shift/su_mean 0.001
_refine_ls_structure_factor_coef Fsqd
_refine_ls_weighting_details 'calc w=1/[\s^2^(Fo^2^)+(0.0722P)^2^+10.1904P] where P=(Fo^2^+2Fc^2^)/3'
_refine_ls_weighting_scheme calc
_refine_ls_wR_factor_gt 0.1824
_refine_ls_wR_factor_ref 0.2001
_reflns_number_gt 3129
_reflns_number_total 4346
_reflns_threshold_expression >2sigma(I)
_cod_data_source_file b808967a.txt
_cod_data_source_block complex2b
_cod_original_cell_volume 4142.2(11)
_cod_original_sg_symbol_H-M 'P 21/n'
_cod_database_code 7004590

loop_
_symmetry_equiv_pos_as_xyz
'x, y, z'
'-x+1/2, y+1/2, -z+1/2'
'-x, -y, -z'
'x-1/2, -y-1/2, z-1/2'

loop_
_atom_site_label
_atom_site_type_symbol
_atom_site_fract_x
_atom_site_fract_y
_atom_site_fract_z
_atom_site_U_iso_or_equiv
_atom_site_adp_type
_atom_site_occupancy
_atom_site_symmetry_multiplicity
_atom_site_calc_flag
_atom_site_refinement_flags
_atom_site_disorder_assembly
_atom_site_disorder_group
Fe1 Fe 0.83661(9) 0.53412(9) 0.07187(4) 0.0563(4) Uani 1 1 d . . .
O1 O 0.8739(4) 0.4846(4) 0.01523(17) 0.0634(14) Uani 1 1 d . . .
O2 O 0.7866(4) 0.3806(4) 0.07677(18) 0.0546(13) Uani 1 1 d . . .
N1 N 0.9667(6) 0.5029(5) 0.1157(2) 0.0573(17) Uani 1 1 d . . .
N2 N 0.8852(4) 0.6922(5) 0.0682(2) 0.0459(15) Uani 1 1 d . . .
N3 N 0.6981(5) 0.5831(6) 0.0434(3) 0.0693(19) Uani 1 1 d . . .
N4 N 0.7886(5) 0.5841(5) 0.1338(2) 0.0601(17) Uani 1 1 d . . .
N5 N 0.8372(5) 0.3722(5) 0.0013(2) 0.0644(18) Uani 1 1 d . . .
C1 C 1.0607(8) 0.4950(6) 0.1033(4) 0.075(3) Uani 1 1 d . . .
H1 H 1.0690 0.5039 0.0708 0.090 Uiso 1 1 calc R . .
C2 C 1.1464(9) 0.4738(8) 0.1376(5) 0.105(4) Uani 1 1 d . . .
H2 H 1.2116 0.4681 0.1281 0.126 Uiso 1 1 calc R . .
C3 C 1.1350(11) 0.4612(8) 0.1852(5) 0.108(4) Uani 1 1 d . . .
H3 H 1.1921 0.4441 0.2084 0.129 Uiso 1 1 calc R . .
C4 C 1.0381(12) 0.4740(8) 0.1993(4) 0.095(3) Uani 1 1 d . . .
H4 H 1.0287 0.4684 0.2318 0.114 Uiso 1 1 calc R . .
C5 C 0.9556(9) 0.4955(6) 0.1625(4) 0.071(2) Uani 1 1 d . . .
C6 C 0.8478(8) 0.5095(7) 0.1724(3) 0.082(3) Uani 1 1 d . . .
H6A H 0.8482 0.5447 0.2042 0.099 Uiso 1 1 calc R . .
H6B H 0.8148 0.4345 0.1726 0.099 Uiso 1 1 calc R . .
C7 C 0.8118(7) 0.7094(6) 0.1427(3) 0.076(3) Uani 1 1 d . . .
H7A H 0.7475 0.7506 0.1439 0.091 Uiso 1 1 calc R . .
H7B H 0.8548 0.7182 0.1742 0.091 Uiso 1 1 calc R . .
C8 C 0.8657(6) 0.7615(6) 0.1045(3) 0.056(2) Uani 1 1 d . . .
C9 C 0.8981(7) 0.8763(7) 0.1064(3) 0.070(2) Uani 1 1 d . . .
H9 H 0.8836 0.9247 0.1313 0.084 Uiso 1 1 calc R . .
C10 C 0.9515(8) 0.9162(8) 0.0712(3) 0.087(3) Uani 1 1 d . . .
H10 H 0.9733 0.9927 0.0720 0.105 Uiso 1 1 calc R . .
C11 C 0.9736(7) 0.8451(8) 0.0345(3) 0.086(3) Uani 1 1 d . . .
H11 H 1.0111 0.8715 0.0107 0.103 Uiso 1 1 calc R . .
C12 C 0.9377(6) 0.7321(7) 0.0342(3) 0.062(2) Uani 1 1 d . . .
H12 H 0.9510 0.6828 0.0094 0.075 Uiso 1 1 calc R . .
C13 C 0.6782(8) 0.5601(8) 0.1273(3) 0.084(3) Uani 1 1 d . . .
H13A H 0.6455 0.6032 0.1509 0.101 Uiso 1 1 calc R . .
H13B H 0.6663 0.4784 0.1319 0.101 Uiso 1 1 calc R . .
C14 C 0.6335(8) 0.5958(7) 0.0763(4) 0.082(3) Uani 1 1 d . . .
C15 C 0.5339(11) 0.6354(10) 0.0642(6) 0.120(4) Uani 1 1 d . . .
H15 H 0.4901 0.6426 0.0876 0.144 Uiso 1 1 calc R . .
C16 C 0.5011(11) 0.6641(11) 0.0163(7) 0.137(5) Uani 1 1 d . . .
H16 H 0.4351 0.6943 0.0072 0.165 Uiso 1 1 calc R . .
C17 C 0.5636(11) 0.6489(10) -0.0176(5) 0.118(4) Uani 1 1 d . . .
H17 H 0.5394 0.6639 -0.0503 0.141 Uiso 1 1 calc R . .
C18 C 0.6656(9) 0.6103(8) -0.0035(4) 0.090(3) Uani 1 1 d . . .
H18 H 0.7105 0.6036 -0.0264 0.109 Uiso 1 1 calc R . .
C19 C 0.7953(6) 0.3267(6) 0.0362(3) 0.052(2) Uani 1 1 d . . .
C20 C 0.7516(6) 0.2075(7) 0.0312(3) 0.061(2) Uani 1 1 d . . .
C21 C 0.7530(7) 0.1451(8) -0.0115(3) 0.085(3) Uani 1 1 d . . .
H21 H 0.7820 0.1770 -0.0371 0.102 Uiso 1 1 calc R . .
C22 C 0.7100(9) 0.0330(9) -0.0156(4) 0.110(4) Uani 1 1 d . . .
H22 H 0.7114 -0.0104 -0.0438 0.132 Uiso 1 1 calc R . .
C23 C 0.6661(10) -0.0107(9) 0.0224(5) 0.123(4) Uani 1 1 d . . .
H23 H 0.6362 -0.0838 0.0194 0.148 Uiso 1 1 calc R . .
C24 C 0.6649(9) 0.0483(9) 0.0640(4) 0.108(4) Uani 1 1 d . . .
H24 H 0.6348 0.0165 0.0893 0.129 Uiso 1 1 calc R . .
C25 C 0.7096(7) 0.1584(7) 0.0688(3) 0.077(3) Uani 1 1 d . . .
H25 H 0.7109 0.1988 0.0979 0.093 Uiso 1 1 calc R . .
B1 B 0.9992(7) 0.1062(7) 0.2359(3) 0.053(2) Uani 1 1 d . . .
C26 C 1.0444(6) 0.1328(6) 0.1844(3) 0.0501(19) Uani 1 1 d . . .
C27 C 1.1443(7) 0.1016(7) 0.1780(3) 0.065(2) Uani 1 1 d . . .
H27 H 1.1853 0.0630 0.2033 0.078 Uiso 1 1 calc R . .
C28 C 1.1861(7) 0.1251(7) 0.1358(3) 0.069(2) Uani 1 1 d . . .
H28 H 1.2538 0.1034 0.1335 0.083 Uiso 1 1 calc R . .
C29 C 1.1274(7) 0.1805(7) 0.0974(3) 0.064(2) Uani 1 1 d . . .
H29 H 1.1548 0.1974 0.0691 0.077 Uiso 1 1 calc R . .
C30 C 1.0274(7) 0.2103(6) 0.1017(3) 0.059(2) Uani 1 1 d . . .
H30 H 0.9857 0.2460 0.0759 0.070 Uiso 1 1 calc R . .
C31 C 0.9886(6) 0.1875(6) 0.1443(3) 0.055(2) Uani 1 1 d . . .
H31 H 0.9209 0.2100 0.1463 0.066 Uiso 1 1 calc R . .
C32 C 1.0395(6) -0.0211(7) 0.2580(3) 0.060(2) Uani 1 1 d . . .
C33 C 1.0558(6) -0.0454(8) 0.3067(3) 0.078(3) Uani 1 1 d . . .
H33 H 1.0509 0.0141 0.3287 0.094 Uiso 1 1 calc R . .
C34 C 1.0802(8) -0.1586(12) 0.3249(4) 0.114(4) Uani 1 1 d . . .
H34 H 1.0881 -0.1732 0.3583 0.137 Uiso 1 1 calc R . .
C35 C 1.0918(8) -0.2456(10) 0.2927(6) 0.109(4) Uani 1 1 d . . .
H35 H 1.1110 -0.3190 0.3043 0.131 Uiso 1 1 calc R . .
C36 C 1.0757(7) -0.2256(9) 0.2446(5) 0.100(3) Uani 1 1 d . . .
H36 H 1.0802 -0.2857 0.2227 0.120 Uiso 1 1 calc R . .
C37 C 1.0520(6) -0.1137(7) 0.2275(3) 0.076(3) Uani 1 1 d . . .
H37 H 1.0442 -0.1006 0.1940 0.091 Uiso 1 1 calc R . .
C38 C 0.8734(6) 0.1059(6) 0.2261(2) 0.0501(19) Uani 1 1 d . . .
C39 C 0.8135(7) 0.2073(6) 0.2196(3) 0.060(2) Uani 1 1 d . . .
H39 H 0.8476 0.2778 0.2244 0.072 Uiso 1 1 calc R . .
C40 C 0.7077(7) 0.2087(8) 0.2067(3) 0.071(2) Uani 1 1 d . . .
H40 H 0.6726 0.2787 0.2031 0.085 Uiso 1 1 calc R . .
C41 C 0.6533(7) 0.1060(9) 0.1990(3) 0.069(2) Uani 1 1 d . . .
H41 H 0.5819 0.1058 0.1897 0.083 Uiso 1 1 calc R . .
C42 C 0.7087(7) 0.0034(7) 0.2057(3) 0.067(2) Uani 1 1 d . . .
H42 H 0.6740 -0.0667 0.2011 0.080 Uiso 1 1 calc R . .
C43 C 0.8148(7) 0.0046(6) 0.2191(3) 0.055(2) Uani 1 1 d . . .
H43 H 0.8491 -0.0658 0.2236 0.066 Uiso 1 1 calc R . .
C44 C 1.0451(6) 0.2061(6) 0.2767(3) 0.055(2) Uani 1 1 d . . .
C45 C 0.9886(7) 0.2588(7) 0.3084(3) 0.068(2) Uani 1 1 d . . .
H45 H 0.9183 0.2422 0.3058 0.081 Uiso 1 1 calc R . .
C46 C 1.0316(9) 0.3364(7) 0.3446(3) 0.081(3) Uani 1 1 d . . .
H46 H 0.9896 0.3691 0.3652 0.097 Uiso 1 1 calc R . .
C47 C 1.1323(10) 0.3644(8) 0.3498(4) 0.094(3) Uani 1 1 d . . .
H47 H 1.1606 0.4162 0.3738 0.113 Uiso 1 1 calc R . .
C48 C 1.1919(8) 0.3152(10) 0.3193(4) 0.114(4) Uani 1 1 d . . .
H48 H 1.2621 0.3328 0.3225 0.137 Uiso 1 1 calc R . .
C49 C 1.1486(8) 0.2384(8) 0.2832(3) 0.085(3) Uani 1 1 d . . .
H49 H 1.1912 0.2074 0.2624 0.102 Uiso 1 1 calc R . .
OW1 O 0.6939(15) 0.3971(17) -0.0883(7) 0.173(7) Uiso 0.50 1 d P . .

loop_
_atom_site_aniso_label
_atom_site_aniso_U_11
_atom_site_aniso_U_22
_atom_site_aniso_U_33
_atom_site_aniso_U_23
_atom_site_aniso_U_13
_atom_site_aniso_U_12
Fe1 0.0700(8) 0.0365(7) 0.0642(7) -0.0029(5) 0.0156(5) -0.0006(6)
O1 0.078(4) 0.044(3) 0.069(3) -0.005(3) 0.014(3) -0.009(3)
O2 0.060(3) 0.034(3) 0.072(3) -0.006(3) 0.014(3) -0.016(2)
N1 0.074(5) 0.028(4) 0.071(5) -0.006(3) 0.015(4) -0.006(3)
N2 0.051(4) 0.034(4) 0.052(4) 0.000(3) 0.006(3) 0.002(3)
N3 0.065(5) 0.055(4) 0.090(6) -0.017(4) 0.019(5) -0.005(4)
N4 0.069(5) 0.038(4) 0.077(4) -0.008(3) 0.023(4) -0.001(4)
N5 0.088(5) 0.045(4) 0.062(4) -0.011(3) 0.015(4) -0.002(4)
C1 0.084(7) 0.037(5) 0.106(7) -0.011(4) 0.017(7) 0.002(5)
C2 0.100(9) 0.065(7) 0.136(10) -0.011(7) -0.027(8) 0.007(6)
C3 0.135(12) 0.050(6) 0.122(11) -0.008(7) -0.037(9) 0.007(7)
C4 0.157(11) 0.038(5) 0.079(7) -0.004(5) -0.015(8) -0.010(7)
C5 0.112(9) 0.031(5) 0.067(7) -0.003(4) 0.007(6) -0.008(5)
C6 0.136(10) 0.048(6) 0.066(6) 0.002(4) 0.026(6) -0.012(6)
C7 0.117(8) 0.047(5) 0.071(6) -0.008(4) 0.037(5) -0.005(5)
C8 0.067(6) 0.044(5) 0.055(5) -0.007(4) 0.004(4) 0.011(4)
C9 0.102(7) 0.042(6) 0.068(6) -0.005(4) 0.014(5) -0.005(5)
C10 0.125(9) 0.049(6) 0.090(7) -0.005(5) 0.023(6) -0.018(6)
C11 0.120(8) 0.064(7) 0.079(6) -0.005(5) 0.034(5) -0.020(6)
C12 0.078(6) 0.044(5) 0.069(5) -0.003(4) 0.021(5) 0.001(5)
C13 0.100(9) 0.066(6) 0.095(7) -0.009(5) 0.042(6) -0.008(6)
C14 0.055(7) 0.051(6) 0.141(10) -0.018(6) 0.016(7) 0.001(5)
C15 0.097(11) 0.105(10) 0.157(12) -0.037(9) 0.020(8) -0.005(8)
C16 0.091(10) 0.101(10) 0.208(17) -0.044(11) -0.018(11) 0.037(8)
C17 0.109(11) 0.099(9) 0.131(10) -0.016(7) -0.030(9) 0.033(8)
C18 0.101(9) 0.071(7) 0.096(8) -0.010(6) 0.004(6) -0.005(6)
C19 0.055(5) 0.045(5) 0.051(5) -0.019(4) -0.003(4) -0.001(4)
C20 0.064(6) 0.046(5) 0.068(6) -0.007(5) -0.005(4) 0.004(4)
C21 0.114(8) 0.060(6) 0.075(6) -0.010(5) -0.007(5) 0.001(6)
C22 0.184(12) 0.061(7) 0.080(7) -0.031(6) 0.000(7) -0.014(7)
C23 0.192(13) 0.058(7) 0.108(9) -0.006(7) -0.014(9) -0.034(7)
C24 0.153(10) 0.072(7) 0.096(8) -0.018(6) 0.013(7) -0.047(7)
C25 0.104(7) 0.054(6) 0.069(6) -0.010(5) -0.001(5) -0.009(5)
B1 0.052(6) 0.033(5) 0.074(6) -0.004(4) 0.007(4) -0.001(5)
C26 0.053(5) 0.024(4) 0.071(5) -0.004(4) 0.004(4) 0.004(4)
C27 0.067(7) 0.060(5) 0.064(6) -0.001(4) -0.001(5) 0.011(5)
C28 0.063(6) 0.061(6) 0.083(6) -0.013(5) 0.014(5) 0.000(5)
C29 0.072(7) 0.048(5) 0.071(6) -0.004(4) 0.011(5) -0.006(5)
C30 0.062(6) 0.037(5) 0.073(6) 0.003(4) 0.001(4) -0.003(4)
C31 0.059(5) 0.030(4) 0.073(6) -0.003(4) 0.002(5) 0.003(4)
C32 0.052(5) 0.042(5) 0.082(6) 0.011(5) 0.000(4) 0.009(4)
C33 0.073(6) 0.065(6) 0.098(7) 0.018(5) 0.014(5) 0.016(5)
C34 0.105(9) 0.110(10) 0.122(9) 0.066(9) 0.003(7) 0.007(8)
C35 0.067(8) 0.060(8) 0.197(14) 0.040(9) 0.004(8) 0.000(6)
C36 0.069(7) 0.052(7) 0.173(12) 0.005(7) 0.004(7) -0.002(5)
C37 0.075(7) 0.038(5) 0.112(7) 0.007(5) 0.003(5) 0.003(5)
C38 0.052(5) 0.040(5) 0.058(5) 0.004(4) 0.009(4) 0.008(4)
C39 0.054(6) 0.040(5) 0.082(6) 0.005(4) -0.001(4) -0.006(5)
C40 0.081(8) 0.059(6) 0.072(6) -0.001(4) 0.008(5) 0.014(6)
C41 0.057(6) 0.083(7) 0.065(5) 0.000(5) 0.002(4) -0.001(6)
C42 0.073(7) 0.053(6) 0.075(6) 0.000(4) 0.013(5) -0.015(5)
C43 0.058(6) 0.038(5) 0.070(5) -0.004(4) 0.014(4) -0.005(4)
C44 0.051(6) 0.040(5) 0.076(5) 0.002(4) 0.013(4) 0.001(4)
C45 0.081(6) 0.046(5) 0.077(6) 0.003(5) 0.012(5) -0.008(5)
C46 0.116(9) 0.053(6) 0.072(6) -0.015(5) 0.010(5) -0.011(6)
C47 0.108(9) 0.076(7) 0.095(7) -0.026(6) 0.000(7) -0.049(7)
C48 0.082(8) 0.137(10) 0.125(9) -0.042(8) 0.023(7) -0.044(7)
C49 0.077(8) 0.083(7) 0.097(7) -0.026(6) 0.016(5) -0.015(6)

loop_
_atom_type_symbol
_atom_type_description
_atom_type_scat_dispersion_real
_atom_type_scat_dispersion_imag
_atom_type_scat_source
C C 0.0033 0.0016 'International Tables Vol C Tables 4.2.6.8 and 6.1.1.4'
H H 0.0000 0.0000 'International Tables Vol C Tables 4.2.6.8 and 6.1.1.4'
B B 0.0013 0.0007 'International Tables Vol C Tables 4.2.6.8 and 6.1.1.4'
N N 0.0061 0.0033 'International Tables Vol C Tables 4.2.6.8 and 6.1.1.4'
O O 0.0106 0.0060 'International Tables Vol C Tables 4.2.6.8 and 6.1.1.4'
Fe Fe 0.3463 0.8444 'International Tables Vol C Tables 4.2.6.8 and 6.1.1.4'

loop_
_geom_angle_atom_site_label_1
_geom_angle_atom_site_label_2
_geom_angle_atom_site_label_3
_geom_angle
_geom_angle_site_symmetry_1
_geom_angle_site_symmetry_3
_geom_angle_publ_flag
O1 Fe1 O2 84.6(2) . . ?
O1 Fe1 N2 97.0(2) . . ?
O2 Fe1 N2 178.4(2) . . ?
O1 Fe1 N3 95.4(3) . . ?
O2 Fe1 N3 89.6(2) . . ?
N2 Fe1 N3 89.7(2) . . ?
O1 Fe1 N1 99.1(3) . . ?
O2 Fe1 N1 93.3(2) . . ?
N2 Fe1 N1 87.0(2) . . ?
N3 Fe1 N1 165.4(3) . . ?
O1 Fe1 N4 177.0(3) . . ?
O2 Fe1 N4 93.1(2) . . ?
N2 Fe1 N4 85.3(2) . . ?
N3 Fe1 N4 82.7(3) . . ?
N1 Fe1 N4 82.8(3) . . ?
N5 O1 Fe1 113.8(4) . . ?
C19 O2 Fe1 108.1(4) . . ?
C1 N1 C5 119.1(8) . . ?
C1 N1 Fe1 126.9(7) . . ?
C5 N1 Fe1 113.9(6) . . ?
C12 N2 C8 119.9(6) . . ?
C12 N2 Fe1 124.8(5) . . ?
C8 N2 Fe1 115.2(5) . . ?
C14 N3 C18 119.5(9) . . ?
C14 N3 Fe1 113.4(7) . . ?
C18 N3 Fe1 127.0(7) . . ?
C13 N4 C7 112.3(6) . . ?
C13 N4 C6 112.1(7) . . ?
C7 N4 C6 111.8(6) . . ?
C13 N4 Fe1 105.6(5) . . ?
C7 N4 Fe1 109.9(4) . . ?
C6 N4 Fe1 104.6(5) . . ?
C19 N5 O1 109.4(5) . . ?
N1 C1 C2 121.5(10) . . ?
C3 C2 C1 119.7(12) . . ?
C2 C3 C4 119.9(11) . . ?
C3 C4 C5 116.9(11) . . ?
N1 C5 C4 122.8(10) . . ?
N1 C5 C6 114.7(8) . . ?
C4 C5 C6 122.5(10) . . ?
C5 C6 N4 109.6(7) . . ?
C8 C7 N4 112.5(6) . . ?
N2 C8 C9 120.7(7) . . ?
N2 C8 C7 117.0(7) . . ?
C9 C8 C7 122.2(7) . . ?
C10 C9 C8 118.7(8) . . ?
C9 C10 C11 120.9(8) . . ?
C10 C11 C12 117.5(8) . . ?
N2 C12 C11 122.2(7) . . ?
N4 C13 C14 107.6(7) . . ?
N3 C14 C15 122.7(11) . . ?
N3 C14 C13 114.4(9) . . ?
C15 C14 C13 122.8(11) . . ?
C16 C15 C14 117.7(12) . . ?
C17 C16 C15 120.6(13) . . ?
C16 C17 C18 119.7(12) . . ?
N3 C18 C17 119.7(10) . . ?
N5 C19 O2 123.4(7) . . ?
N5 C19 C20 120.3(7) . . ?
O2 C19 C20 116.2(7) . . ?
C25 C20 C21 119.3(8) . . ?
C25 C20 C19 120.2(7) . . ?
C21 C20 C19 120.5(8) . . ?
C20 C21 C22 119.6(9) . . ?
C23 C22 C21 118.9(9) . . ?
C24 C23 C22 122.2(10) . . ?
C23 C24 C25 119.2(10) . . ?
C20 C25 C24 120.9(8) . . ?
C38 B1 C26 109.8(6) . . ?
C38 B1 C32 108.5(6) . . ?
C26 B1 C32 110.7(6) . . ?
C38 B1 C44 111.6(6) . . ?
C26 B1 C44 108.5(6) . . ?
C32 B1 C44 107.7(6) . . ?
C27 C26 C31 114.1(7) . . ?
C27 C26 B1 121.6(7) . . ?
C31 C26 B1 124.3(7) . . ?
C26 C27 C28 123.2(7) . . ?
C29 C28 C27 120.0(8) . . ?
C30 C29 C28 118.6(8) . . ?
C29 C30 C31 120.1(7) . . ?
C30 C31 C26 123.9(7) . . ?
C33 C32 C37 115.3(7) . . ?
C33 C32 B1 123.1(7) . . ?
C37 C32 B1 121.4(7) . . ?
C32 C33 C34 122.4(9) . . ?
C35 C34 C33 119.0(10) . . ?
C36 C35 C34 120.4(11) . . ?
C35 C36 C37 119.5(11) . . ?
C32 C37 C36 123.2(9) . . ?
C43 C38 C39 113.6(7) . . ?
C43 C38 B1 122.9(7) . . ?
C39 C38 B1 123.3(7) . . ?
C40 C39 C38 124.1(7) . . ?
C39 C40 C41 120.2(8) . . ?
C40 C41 C42 118.0(8) . . ?
C43 C42 C41 120.6(7) . . ?
C42 C43 C38 123.5(7) . . ?
C45 C44 C49 113.7(7) . . ?
C45 C44 B1 124.8(7) . . ?
C49 C44 B1 121.4(7) . . ?
C44 C45 C46 123.2(8) . . ?
C47 C46 C45 121.0(9) . . ?
C46 C47 C48 118.3(9) . . ?
C47 C48 C49 120.4(10) . . ?
C44 C49 C48 123.3(9) . . ?

loop_
_geom_bond_atom_site_label_1
_geom_bond_atom_site_label_2
_geom_bond_distance
_geom_bond_site_symmetry_2
_geom_bond_publ_flag
Fe1 O1 1.804(5) . ?
Fe1 O2 1.905(4) . ?
Fe1 N2 1.944(5) . ?
Fe1 N3 1.946(7) . ?
Fe1 N1 1.968(7) . ?
Fe1 N4 1.999(6) . ?
O1 N5 1.421(7) . ?
O2 C19 1.306(8) . ?
N1 C1 1.325(10) . ?
N1 C5 1.330(10) . ?
N2 C12 1.328(9) . ?
N2 C8 1.339(8) . ?
N3 C14 1.338(11) . ?
N3 C18 1.343(11) . ?
N4 C13 1.452(10) . ?
N4 C7 1.495(9) . ?
N4 C6 1.497(10) . ?
N5 C19 1.291(9) . ?
C1 C2 1.377(12) . ?
C2 C3 1.359(14) . ?
C3 C4 1.385(14) . ?
C4 C5 1.391(13) . ?
C5 C6 1.481(12) . ?
C7 C8 1.485(10) . ?
C8 C9 1.393(10) . ?
C9 C10 1.362(11) . ?
C10 C11 1.372(11) . ?
C11 C12 1.389(11) . ?
C13 C14 1.505(12) . ?
C14 C15 1.373(14) . ?
C15 C16 1.374(16) . ?
C16 C17 1.344(16) . ?
C17 C18 1.404(14) . ?
C19 C20 1.493(10) . ?
C20 C25 1.371(10) . ?
C20 C21 1.387(10) . ?
C21 C22 1.413(12) . ?
C22 C23 1.370(13) . ?
C23 C24 1.342(13) . ?
C24 C25 1.400(12) . ?
B1 C38 1.624(11) . ?
B1 C26 1.652(11) . ?
B1 C32 1.652(11) . ?
B1 C44 1.666(11) . ?
C26 C27 1.390(10) . ?
C26 C31 1.388(9) . ?
C27 C28 1.390(10) . ?
C28 C29 1.373(10) . ?
C29 C30 1.372(10) . ?
C30 C31 1.377(9) . ?
C32 C33 1.362(10) . ?
C32 C37 1.392(11) . ?
C33 C34 1.424(13) . ?
C34 C35 1.370(15) . ?
C35 C36 1.339(14) . ?
C36 C37 1.398(12) . ?
C38 C43 1.399(10) . ?
C38 C39 1.407(10) . ?
C39 C40 1.374(10) . ?
C40 C41 1.385(11) . ?
C41 C42 1.389(11) . ?
C42 C43 1.379(10) . ?
C44 C45 1.372(10) . ?
C44 C49 1.387(11) . ?
C45 C46 1.399(11) . ?
C46 C47 1.341(12) . ?
C47 C48 1.357(13) . ?
C48 C49 1.394(12) . ?
